data_7017640
loop_
_publ_author_name
'Yoo, In Young'
'Won Ryu, Dae'
'Hee Yoon, Jung'
'Ram Sohn, Ah'
'Soo Lim, Kwang'
'Ki Cho, Beong'
'Kwan Koh, Eui'
'Seop Hong, Chang'

_publ_section_title
;
 Syntheses, structures, and magnetic characterizations of cyanide-bridged
 Fe(III)Mn(III) chains constructed by mer-Fe(iii)tricyanide and Mn(iii)
 Schiff bases: Magnetostructural relationship.
;
_journal_issue 6
_journal_name_full 'Dalton transactions (Cambridge, England : 2003)'
_journal_page_first 1776
_journal_page_last 1785
_journal_paper_doi 10.1039/c1dt11293g
_journal_volume 41
_journal_year 2012
_chemical_formula_sum 'C38 H26 Fe Mn N8 O3'
_chemical_formula_weight 753.46
_chemical_name_systematic
;
?
;
_space_group_IT_number 14
_symmetry_cell_setting monoclinic
_symmetry_space_group_name_Hall '-P 2ybc'
_symmetry_space_group_name_H-M 'P 1 21/c 1'
_atom_sites_solution_hydrogens geom
_atom_sites_solution_primary direct
_atom_sites_solution_secondary difmap
_audit_creation_method SHELXL-97
_cell_angle_alpha 90.00
_cell_angle_beta 107.837(15)
_cell_angle_gamma 90.00
_cell_formula_units_Z 4
_cell_length_a 10.7480(10)
_cell_length_b 26.287(3)
_cell_length_c 12.9290(13)
_cell_measurement_reflns_used 16435
_cell_measurement_temperature 100
_cell_measurement_theta_max 28.5
_cell_measurement_theta_min 2.10
_cell_volume 3477.3(7)
_computing_cell_refinement HKL2000
_computing_data_collection 'ADSC Quantum-210 ADX Program'
_computing_data_reduction HKL2000
_computing_molecular_graphics WingX
_computing_publication_material WingX
_computing_structure_refinement 'SHELXL-97 (Sheldrick, 1997)'
_computing_structure_solution SHELXTL
_diffrn_ambient_temperature 100
_diffrn_measured_fraction_theta_full 0.938
_diffrn_measured_fraction_theta_max 0.708
_diffrn_measurement_device_type 'CCD area detector'
_diffrn_measurement_method 'phi scans'
_diffrn_radiation_monochromator 'Si(111) double crystal monochromator'
_diffrn_radiation_source 'bending magnet beamline'
_diffrn_radiation_type synchrotron
_diffrn_radiation_wavelength 0.75000
_diffrn_reflns_av_R_equivalents 0.0716
_diffrn_reflns_av_sigmaI/netI 0.0648
_diffrn_reflns_limit_h_max 14
_diffrn_reflns_limit_h_min -14
_diffrn_reflns_limit_k_max 34
_diffrn_reflns_limit_k_min -33
_diffrn_reflns_limit_l_max 16
_diffrn_reflns_limit_l_min -16
_diffrn_reflns_number 14536
_diffrn_reflns_theta_full 25.00
_diffrn_reflns_theta_max 31.08
_diffrn_reflns_theta_min 2.10
_exptl_absorpt_coefficient_mu 0.830
_exptl_absorpt_correction_T_max 0.9967
_exptl_absorpt_correction_T_min 0.8515
_exptl_absorpt_correction_type empirical
_exptl_absorpt_process_details HKL2000-Scalepack
_exptl_crystal_colour brown
_exptl_crystal_density_diffrn 1.439
_exptl_crystal_density_method 'not measured'
_exptl_crystal_description rod
_exptl_crystal_F_000 1540
_exptl_crystal_size_max 0.20
_exptl_crystal_size_mid 0.01
_exptl_crystal_size_min 0.00
_platon_squeeze_details
;
;
_refine_diff_density_max 0.795
_refine_diff_density_min -0.776
_refine_diff_density_rms 0.099
_refine_ls_extinction_method none
_refine_ls_goodness_of_fit_ref 1.051
_refine_ls_hydrogen_treatment constr
_refine_ls_matrix_type full
_refine_ls_number_parameters 460
_refine_ls_number_reflns 6726
_refine_ls_number_restraints 0
_refine_ls_restrained_S_all 1.051
_refine_ls_R_factor_all 0.0857
_refine_ls_R_factor_gt 0.0701
_refine_ls_shift/su_max 0.001
_refine_ls_shift/su_mean 0.000
_refine_ls_structure_factor_coef Fsqd
_refine_ls_weighting_details 'calc w=1/[\s^2^(Fo^2^)+(0.1462P)^2^+0.4940P] where P=(Fo^2^+2Fc^2^)/3'
_refine_ls_weighting_scheme calc
_refine_ls_wR_factor_gt 0.1982
_refine_ls_wR_factor_ref 0.2141
_reflns_number_gt 5187
_reflns_number_total 6726
_reflns_threshold_expression >2sigma(I)
_cod_data_source_file c1dt11293g.txt
_cod_data_source_block complex2
_cod_depositor_comments
;
The following automatic conversions were performed:

'_exptl_absorpt_correction_type' value 'Empirical' changed to
'empirical' according to
/home/saulius/struct/CIF-dictionaries/cif_core.dic dictionary named
'cif_core.dic' version 2.4.1 from 2010-06-29.

Automatic conversion script
Id: cif_fix_values 1715 2011-07-08 13:25:40Z adriana 
;
_cod_original_cell_volume 3477.3(6)
_cod_original_sg_symbol_H-M P2(1)/c
_cod_database_code 7017640

loop_
_symmetry_equiv_pos_as_xyz
'x, y, z'
'-x, y+1/2, -z+1/2'
'-x, -y, -z'
'x, -y-1/2, z-1/2'

loop_
_atom_site_label
_atom_site_type_symbol
_atom_site_fract_x
_atom_site_fract_y
_atom_site_fract_z
_atom_site_U_iso_or_equiv
_atom_site_adp_type
_atom_site_occupancy
_atom_site_symmetry_multiplicity
_atom_site_calc_flag
_atom_site_refinement_flags
Fe1 Fe 0.55679(4) 0.170241(18) 0.03968(4) 0.03559(18) Uani 1 1 d .
C2 C 0.7380(3) 0.16507(12) 0.0389(3) 0.0365(7) Uani 1 1 d .
C1 C 0.6126(4) 0.12189(14) 0.1598(3) 0.0439(8) Uani 1 1 d .
C3 C 0.3869(4) 0.16902(13) 0.0650(3) 0.0396(8) Uani 1 1 d .
C22 C 0.6719(3) 0.23670(15) 0.2300(3) 0.0425(8) Uani 1 1 d .
H4 H 0.6883 0.2071 0.2713 0.051 Uiso 1 1 calc R
C21 C 0.7140(4) 0.28236(15) 0.2794(3) 0.0464(9) Uani 1 1 d .
H5 H 0.7608 0.2831 0.3529 0.056 Uiso 1 1 calc R
C20 C 0.6874(4) 0.32784(14) 0.2204(3) 0.0447(9) Uani 1 1 d .
C19 C 0.7277(4) 0.37576(17) 0.2667(4) 0.0569(10) Uani 1 1 d .
H7 H 0.7769 0.3778 0.3396 0.068 Uiso 1 1 calc R
C18 C 0.6960(5) 0.41959(18) 0.2067(4) 0.0626(11) Uani 1 1 d .
H8 H 0.7225 0.4510 0.2393 0.075 Uiso 1 1 calc R
C17 C 0.6226(5) 0.41709(19) 0.0946(4) 0.0684(12) Uani 1 1 d .
H9 H 0.5996 0.4469 0.0545 0.082 Uiso 1 1 calc R
C16 C 0.5858(5) 0.37084(16) 0.0456(4) 0.0564(10) Uani 1 1 d .
H10 H 0.5408 0.3693 -0.0283 0.068 Uiso 1 1 calc R
C15 C 0.6165(4) 0.32514(14) 0.1076(3) 0.0453(9) Uani 1 1 d .
C14 C 0.5800(3) 0.27613(14) 0.0623(3) 0.0423(8) Uani 1 1 d .
C13 C 0.5094(3) 0.26713(14) -0.0558(3) 0.0423(8) Uani 1 1 d .
C11 C 0.4301(3) 0.19535(13) -0.1769(3) 0.0389(7) Uani 1 1 d .
C10 C 0.3687(3) 0.21979(15) -0.2737(3) 0.0478(9) Uani 1 1 d .
H15 H 0.3647 0.2551 -0.2768 0.057 Uiso 1 1 calc R
C9 C 0.3112(4) 0.18985(18) -0.3696(4) 0.0530(10) Uani 1 1 d .
H16 H 0.2723 0.2065 -0.4350 0.064 Uiso 1 1 calc R
C8 C 0.3114(4) 0.13733(16) -0.3684(3) 0.0474(9) Uani 1 1 d .
H17 H 0.2705 0.1190 -0.4312 0.057 Uiso 1 1 calc R
C7 C 0.3751(3) 0.11182(15) -0.2697(3) 0.0433(8) Uani 1 1 d .
C6 C 0.3878(4) 0.05823(14) -0.2594(3) 0.0468(8) Uani 1 1 d .
H19 H 0.3522 0.0375 -0.3194 0.056 Uiso 1 1 calc R
C5 C 0.4525(4) 0.03715(15) -0.1610(3) 0.0476(9) Uani 1 1 d .
H20 H 0.4624 0.0020 -0.1542 0.057 Uiso 1 1 calc R
C4 C 0.5040(4) 0.06843(14) -0.0703(3) 0.0415(8) Uani 1 1 d .
H21 H 0.5462 0.0535 -0.0036 0.050 Uiso 1 1 calc R
N2 N 0.8472(3) 0.16228(11) 0.0442(3) 0.0404(7) Uani 1 1 d .
N1 N 0.6484(4) 0.09283(13) 0.2290(3) 0.0546(8) Uani 1 1 d .
N6 N 0.6067(3) 0.23383(12) 0.1221(3) 0.0401(7) Uani 1 1 d .
N5 N 0.4961(3) 0.21614(11) -0.0761(2) 0.0389(6) Uani 1 1 d .
N4 N 0.4946(3) 0.11906(11) -0.0765(2) 0.0372(6) Uani 1 1 d .
O1 O 0.4681(3) 0.30152(11) -0.1249(2) 0.0554(7) Uani 1 1 d .
Mn1 Mn 1.06539(5) 0.16580(2) 0.05294(4) 0.03561(19) Uani 1 1 d .
C12 C 0.4318(3) 0.14094(13) -0.1749(3) 0.0377(7) Uani 1 1 d .
C23 C 0.9908(3) 0.27117(13) 0.0099(3) 0.0383(7) Uani 1 1 d .
C24 C 0.9344(3) 0.30855(14) -0.0677(3) 0.0437(8) Uani 1 1 d .
H24 H 0.9227 0.3020 -0.1407 0.052 Uiso 1 1 calc R
C25 C 0.8957(4) 0.35502(15) -0.0373(3) 0.0465(8) Uani 1 1 d .
H25 H 0.8569 0.3790 -0.0901 0.056 Uiso 1 1 calc R
C26 C 0.9144(4) 0.36614(15) 0.0724(3) 0.0495(9) Uani 1 1 d .
H26 H 0.8900 0.3977 0.0924 0.059 Uiso 1 1 calc R
C27 C 0.9693(4) 0.33020(14) 0.1501(3) 0.0456(9) Uani 1 1 d .
H27 H 0.9812 0.3375 0.2229 0.055 Uiso 1 1 calc R
C28 C 1.0075(3) 0.28260(14) 0.1211(3) 0.0410(8) Uani 1 1 d .
C29 C 1.0642(3) 0.24736(14) 0.2081(3) 0.0418(8) Uani 1 1 d .
H29 H 1.0780 0.2588 0.2788 0.050 Uiso 1 1 calc R
C30 C 1.1567(4) 0.16852(14) 0.2893(3) 0.0470(9) Uani 1 1 d .
H30A H 1.1405 0.1817 0.3541 0.056 Uiso 1 1 calc R
H30B H 1.2503 0.1661 0.3027 0.056 Uiso 1 1 calc R
C31 C 1.0928(4) 0.11673(16) 0.2598(3) 0.0490(9) Uani 1 1 d .
H31A H 1.1401 0.0911 0.3108 0.059 Uiso 1 1 calc R
H31B H 1.0032 0.1176 0.2612 0.059 Uiso 1 1 calc R
C32 C 1.1259(4) 0.06028(15) 0.1249(3) 0.0463(8) Uani 1 1 d .
H32 H 1.1456 0.0356 0.1791 0.056 Uiso 1 1 calc R
C33 C 1.1302(3) 0.04546(13) 0.0192(3) 0.0427(8) Uani 1 1 d .
C34 C 1.1719(4) -0.00461(15) 0.0070(4) 0.0496(9) Uani 1 1 d .
H34 H 1.1991 -0.0256 0.0677 0.060 Uiso 1 1 calc R
C35 C 1.1733(4) -0.02311(15) -0.0920(4) 0.0492(9) Uani 1 1 d .
H35 H 1.2013 -0.0561 -0.0984 0.059 Uiso 1 1 calc R
C36 C 1.1323(4) 0.00822(15) -0.1815(3) 0.0495(9) Uani 1 1 d .
H36 H 1.1337 -0.0039 -0.2487 0.059 Uiso 1 1 calc R
C37 C 1.0888(4) 0.05769(14) -0.1736(3) 0.0458(8) Uani 1 1 d .
H37 H 1.0602 0.0778 -0.2356 0.055 Uiso 1 1 calc R
C38 C 1.0876(3) 0.07743(13) -0.0730(3) 0.0396(8) Uani 1 1 d .
O2 O 1.0308(2) 0.22806(9) -0.0240(2) 0.0406(6) Uani 1 1 d .
O3 O 1.0422(2) 0.12403(9) -0.0706(2) 0.0394(5) Uani 1 1 d .
N3 N 0.2833(3) 0.16865(11) 0.0748(3) 0.0445(8) Uani 1 1 d .
N7 N 1.0972(3) 0.20163(11) 0.1958(2) 0.0391(7) Uani 1 1 d .
N8 N 1.0970(3) 0.10509(12) 0.1503(2) 0.0406(7) Uani 1 1 d .

loop_
_atom_site_aniso_label
_atom_site_aniso_U_11
_atom_site_aniso_U_22
_atom_site_aniso_U_33
_atom_site_aniso_U_23
_atom_site_aniso_U_13
_atom_site_aniso_U_12
Fe1 0.0258(3) 0.0456(3) 0.0409(3) -0.00113(19) 0.0184(2) -0.00065(18)
C2 0.0304(17) 0.0465(18) 0.0370(18) 0.0003(14) 0.0168(15) -0.0005(13)
C1 0.043(2) 0.0472(19) 0.049(2) -0.0036(17) 0.0252(18) -0.0038(16)
C3 0.0291(17) 0.0498(19) 0.044(2) -0.0052(14) 0.0171(16) -0.0032(13)
C22 0.0324(17) 0.053(2) 0.047(2) -0.0040(16) 0.0190(16) 0.0019(15)
C21 0.0333(18) 0.063(2) 0.048(2) -0.0054(17) 0.0195(16) 0.0006(16)
C20 0.0307(17) 0.054(2) 0.054(2) -0.0074(16) 0.0206(17) -0.0006(14)
C19 0.045(2) 0.070(3) 0.060(3) -0.003(2) 0.023(2) -0.0016(19)
C18 0.064(3) 0.059(3) 0.069(3) -0.006(2) 0.026(2) -0.006(2)
C17 0.070(3) 0.061(3) 0.073(3) 0.003(2) 0.020(3) -0.003(2)
C16 0.057(2) 0.054(2) 0.062(3) -0.0047(19) 0.024(2) -0.0062(19)
C15 0.0313(18) 0.054(2) 0.056(2) -0.0040(17) 0.0210(17) -0.0018(15)
C14 0.0317(17) 0.0474(19) 0.055(2) -0.0031(16) 0.0232(17) -0.0017(14)
C13 0.0365(18) 0.0492(19) 0.049(2) -0.0002(16) 0.0254(17) -0.0012(15)
C11 0.0271(15) 0.0480(18) 0.047(2) -0.0035(15) 0.0197(15) -0.0005(14)
C10 0.0289(17) 0.054(2) 0.063(2) 0.0100(18) 0.0177(18) 0.0049(15)
C9 0.0356(19) 0.074(3) 0.053(2) 0.001(2) 0.0178(18) 0.0024(18)
C8 0.0404(19) 0.059(2) 0.044(2) -0.0036(17) 0.0135(17) -0.0034(16)
C7 0.0339(17) 0.055(2) 0.046(2) -0.0042(16) 0.0192(16) -0.0045(15)
C6 0.044(2) 0.049(2) 0.051(2) -0.0036(16) 0.0200(18) -0.0087(16)
C5 0.047(2) 0.0472(19) 0.053(2) -0.0027(17) 0.0208(18) -0.0067(16)
C4 0.0395(18) 0.0454(18) 0.045(2) 0.0014(15) 0.0205(16) -0.0018(14)
N2 0.0320(15) 0.0502(17) 0.0428(17) 0.0006(13) 0.0169(13) -0.0018(12)
N1 0.066(2) 0.0503(18) 0.051(2) -0.0020(16) 0.0227(18) -0.0048(16)
N6 0.0242(13) 0.0519(16) 0.0495(18) -0.0047(13) 0.0195(13) 0.0004(12)
N5 0.0304(14) 0.0459(15) 0.0472(17) -0.0028(13) 0.0220(13) -0.0002(12)
N4 0.0282(13) 0.0475(15) 0.0411(16) 0.0015(12) 0.0186(13) -0.0008(12)
O1 0.0586(17) 0.0533(16) 0.0572(17) 0.0077(13) 0.0219(15) 0.0055(13)
Mn1 0.0273(3) 0.0440(3) 0.0410(3) -0.0013(2) 0.0185(3) -0.00054(18)
C12 0.0272(15) 0.0459(17) 0.0451(19) -0.0009(15) 0.0185(15) -0.0025(13)
C23 0.0288(15) 0.0471(18) 0.0436(19) -0.0057(15) 0.0180(15) -0.0051(13)
C24 0.0366(18) 0.0489(19) 0.051(2) -0.0049(16) 0.0221(17) -0.0076(15)
C25 0.0387(19) 0.050(2) 0.057(2) 0.0003(17) 0.0241(18) 0.0007(16)
C26 0.048(2) 0.0456(19) 0.062(2) -0.0086(17) 0.028(2) 0.0019(16)
C27 0.041(2) 0.052(2) 0.051(2) -0.0062(16) 0.0247(18) -0.0046(15)
C28 0.0359(17) 0.0476(18) 0.047(2) -0.0070(15) 0.0241(16) -0.0045(14)
C29 0.0363(17) 0.0516(19) 0.0452(19) -0.0083(16) 0.0237(16) -0.0040(15)
C30 0.041(2) 0.058(2) 0.047(2) -0.0011(16) 0.0213(18) 0.0022(16)
C31 0.050(2) 0.059(2) 0.043(2) 0.0046(17) 0.0215(18) 0.0023(18)
C32 0.0366(18) 0.051(2) 0.052(2) 0.0052(17) 0.0148(17) -0.0005(15)
C33 0.0329(17) 0.0443(18) 0.055(2) -0.0006(16) 0.0191(16) 0.0040(14)
C34 0.041(2) 0.049(2) 0.063(3) 0.0021(18) 0.0214(19) 0.0012(16)
C35 0.0364(18) 0.0457(19) 0.070(3) -0.0072(18) 0.0227(18) 0.0011(15)
C36 0.048(2) 0.050(2) 0.056(2) -0.0084(17) 0.0242(19) -0.0002(17)
C37 0.044(2) 0.0467(19) 0.052(2) -0.0019(16) 0.0229(18) 0.0029(16)
C38 0.0276(16) 0.0438(18) 0.052(2) -0.0038(15) 0.0192(16) -0.0001(13)
O2 0.0376(13) 0.0447(13) 0.0471(14) -0.0040(10) 0.0243(12) 0.0003(10)
O3 0.0333(12) 0.0439(12) 0.0458(14) -0.0014(10) 0.0190(11) 0.0018(10)
N3 0.0319(15) 0.0543(18) 0.0546(19) -0.0096(14) 0.0242(15) -0.0052(12)
N7 0.0291(13) 0.0516(16) 0.0424(16) -0.0027(13) 0.0194(13) -0.0017(12)
N8 0.0330(14) 0.0500(16) 0.0435(17) -0.0020(13) 0.0187(13) -0.0021(12)

loop_
_atom_type_symbol
_atom_type_description
_atom_type_scat_dispersion_real
_atom_type_scat_dispersion_imag
_atom_type_scat_source
C C 0.0033 0.0016 'International Tables Vol C Tables 4.2.6.8 and 6.1.1.4'
H H 0.0000 0.0000 'International Tables Vol C Tables 4.2.6.8 and 6.1.1.4'
N N 0.0061 0.0033 'International Tables Vol C Tables 4.2.6.8 and 6.1.1.4'
O O 0.0106 0.0060 'International Tables Vol C Tables 4.2.6.8 and 6.1.1.4'
Mn Mn 0.3368 0.7283 'International Tables Vol C Tables 4.2.6.8 and 6.1.1.4'
Fe Fe 0.3463 0.8444 'International Tables Vol C Tables 4.2.6.8 and 6.1.1.4'

loop_
_geom_angle_atom_site_label_1
_geom_angle_atom_site_label_2
_geom_angle_atom_site_label_3
_geom_angle
_geom_angle_site_symmetry_1
_geom_angle_site_symmetry_3
N5 Fe1 C3 91.70(14) . .
N5 Fe1 C1 177.65(13) . .
C3 Fe1 C1 86.03(15) . .
N5 Fe1 C2 98.28(13) . .
C3 Fe1 C2 169.84(15) . .
C1 Fe1 C2 84.01(14) . .
N5 Fe1 N6 81.75(13) . .
C3 Fe1 N6 92.11(13) . .
C1 Fe1 N6 98.95(14) . .
C2 Fe1 N6 87.45(12) . .
N5 Fe1 N4 82.94(13) . .
C3 Fe1 N4 90.01(13) . .
C1 Fe1 N4 96.41(15) . .
C2 Fe1 N4 93.11(13) . .
N6 Fe1 N4 164.60(13) . .
N2 C2 Fe1 176.4(3) . .
N1 C1 Fe1 177.7(3) . .
N3 C3 Fe1 176.8(4) . .
N6 C22 C21 121.3(4) . .
C22 C21 C20 120.8(4) . .
C21 C20 C19 123.3(4) . .
C21 C20 C15 118.1(3) . .
C19 C20 C15 118.6(4) . .
C18 C19 C20 121.4(4) . .
C19 C18 C17 120.1(4) . .
C16 C17 C18 120.2(5) . .
C17 C16 C15 120.2(4) . .
C14 C15 C16 123.1(4) . .
C14 C15 C20 117.4(4) . .
C16 C15 C20 119.5(4) . .
N6 C14 C15 122.3(4) . .
N6 C14 C13 114.2(3) . .
C15 C14 C13 123.5(4) . .
O1 C13 N5 125.3(4) . .
O1 C13 C14 124.7(3) . .
N5 C13 C14 109.9(3) . .
C10 C11 N5 129.1(3) . .
C10 C11 C12 118.8(3) . .
N5 C11 C12 112.1(3) . .
C11 C10 C9 119.1(4) . .
C8 C9 C10 122.6(4) . .
C9 C8 C7 118.8(4) . .
C12 C7 C6 116.9(4) . .
C12 C7 C8 119.0(4) . .
C6 C7 C8 124.1(4) . .
C5 C6 C7 119.8(4) . .
C6 C5 C4 120.0(4) . .
N4 C4 C5 122.1(4) . .
C2 N2 Mn1 174.1(3) . .
C14 N6 C22 120.0(3) . .
C14 N6 Fe1 114.8(3) . .
C22 N6 Fe1 125.0(3) . .
C13 N5 C11 124.0(3) . .
C13 N5 Fe1 119.2(3) . .
C11 N5 Fe1 116.6(2) . .
C4 N4 C12 118.7(3) . .
C4 N4 Fe1 129.2(3) . .
C12 N4 Fe1 112.1(2) . .
O3 Mn1 O2 95.99(10) . .
O3 Mn1 N8 91.22(11) . .
O2 Mn1 N8 172.38(11) . .
O3 Mn1 N7 172.35(12) . .
O2 Mn1 N7 91.63(11) . .
N8 Mn1 N7 81.20(12) . .
O3 Mn1 N3 89.35(11) . 1_655
O2 Mn1 N3 93.80(11) . 1_655
N8 Mn1 N3 88.74(12) . 1_655
N7 Mn1 N3 89.50(11) . 1_655
O3 Mn1 N2 93.80(11) . .
O2 Mn1 N2 88.61(10) . .
N8 Mn1 N2 88.45(11) . .
N7 Mn1 N2 87.01(11) . .
N3 Mn1 N2 175.82(12) 1_655 .
N4 C12 C7 122.4(3) . .
N4 C12 C11 115.9(3) . .
C7 C12 C11 121.7(3) . .
O2 C23 C24 118.3(3) . .
O2 C23 C28 123.8(3) . .
C24 C23 C28 117.8(3) . .
C25 C24 C23 121.1(4) . .
C24 C25 C26 120.6(4) . .
C27 C26 C25 119.6(3) . .
C26 C27 C28 120.9(4) . .
C27 C28 C23 120.0(4) . .
C27 C28 C29 117.0(3) . .
C23 C28 C29 123.0(3) . .
N7 C29 C28 125.1(3) . .
N7 C30 C31 106.0(3) . .
N8 C31 C30 106.6(3) . .
N8 C32 C33 124.9(4) . .
C34 C33 C38 119.3(3) . .
C34 C33 C32 117.6(4) . .
C38 C33 C32 123.0(3) . .
C35 C34 C33 121.9(4) . .
C34 C35 C36 118.6(4) . .
C35 C36 C37 121.5(4) . .
C36 C37 C38 120.7(4) . .
O3 C38 C37 118.2(3) . .
O3 C38 C33 123.8(3) . .
C37 C38 C33 117.9(3) . .
C23 O2 Mn1 126.5(2) . .
C38 O3 Mn1 127.1(2) . .
C3 N3 Mn1 167.1(3) . 1_455
C29 N7 C30 121.5(3) . .
C29 N7 Mn1 125.5(3) . .
C30 N7 Mn1 112.8(2) . .
C32 N8 C31 121.3(3) . .
C32 N8 Mn1 125.4(3) . .
C31 N8 Mn1 113.2(2) . .

loop_
_geom_bond_atom_site_label_1
_geom_bond_atom_site_label_2
_geom_bond_distance
_geom_bond_site_symmetry_2
Fe1 N5 1.878(3) .
Fe1 C3 1.952(3) .
Fe1 C1 1.954(4) .
Fe1 C2 1.956(3) .
Fe1 N6 1.967(3) .
Fe1 N4 1.974(3) .
C2 N2 1.156(5) .
C1 N1 1.149(5) .
C3 N3 1.159(5) .
C22 N6 1.358(5) .
C22 C21 1.369(5) .
C21 C20 1.400(6) .
C20 C19 1.405(6) .
C20 C15 1.426(6) .
C19 C18 1.373(7) .
C18 C17 1.424(7) .
C17 C16 1.372(6) .
C16 C15 1.426(6) .
C15 C14 1.420(5) .
C14 N6 1.334(5) .
C14 C13 1.502(6) .
C13 O1 1.253(5) .
C13 N5 1.365(5) .
C11 C10 1.381(5) .
C11 N5 1.390(5) .
C11 C12 1.430(5) .
C10 C9 1.438(6) .
C9 C8 1.381(6) .
C8 C7 1.419(6) .
C7 C12 1.415(5) .
C7 C6 1.418(5) .
C6 C5 1.367(6) .
C5 C4 1.399(5) .
C4 N4 1.335(5) .
N2 Mn1 2.315(3) .
N4 C12 1.371(5) .
Mn1 O3 1.891(2) .
Mn1 O2 1.892(3) .
Mn1 N8 1.996(3) .
Mn1 N7 2.007(3) .
Mn1 N3 2.273(3) 1_655
C23 O2 1.333(4) .
C23 C24 1.402(5) .
C23 C28 1.426(5) .
C24 C25 1.385(5) .
C25 C26 1.400(6) .
C26 C27 1.374(6) .
C27 C28 1.403(5) .
C28 C29 1.441(5) .
C29 N7 1.277(5) .
C30 N7 1.468(5) .
C30 C31 1.520(6) .
C31 N8 1.463(5) .
C32 N8 1.286(5) .
C32 C33 1.435(5) .
C33 C34 1.415(5) .
C33 C38 1.415(5) .
C34 C35 1.373(6) .
C35 C36 1.378(6) .
C36 C37 1.397(5) .
C37 C38 1.404(5) .
C38 O3 1.323(4) .
N3 Mn1 2.273(3) 1_455

loop_
_platon_squeeze_void_nr
_platon_squeeze_void_average_x
_platon_squeeze_void_average_y
_platon_squeeze_void_average_z
_platon_squeeze_void_volume
_platon_squeeze_void_count_electrons
1 0.000 0.000 0.500 202.2 11.1
2 0.000 0.500 1.000 202.2 11.1
